data_7028495
loop_
_publ_author_name
'Zhao, Chongchao'
'Glass, Elliot N.'
'Sumliner, Jordan M.'
'Bacsa, John'
'Kim, Daniel Taehyun'
'Guo, Weiwei'
'Hill, Craig L.'

_publ_section_title
;
 Complexation of metal carbonyl units with [\a-PW11O39](7-) and
 [\a2-P2W17O61](10-): insights into the chiral
 &quot;twisted-sandwich&quot; dimeric structures.
;
_journal_issue 10
_journal_name_full 'Dalton transactions (Cambridge, England : 2003)'
_journal_page_first 4040
_journal_page_last 4047
_journal_paper_doi 10.1039/c3dt53374c
_journal_volume 43
_journal_year 2014
_chemical_formula_moiety 'C6 O86 P2 Re2 W23, 3(C3 H10 N), 2(C3 H9 N), 2(Na), 1.5(O), 1.5(H2 O)'
_chemical_formula_sum 'C21 H56 N5 Na2 O89 P2 Re2 W23'
_chemical_formula_weight 6511.58
_space_group_crystal_system orthorhombic
_space_group_IT_number 61
_space_group_name_Hall '-P 2ac 2ab'
_space_group_name_H-M_alt 'P b c a'
_symmetry_space_group_name_Hall '-P 2ac 2ab'
_symmetry_space_group_name_H-M 'P b c a'
_atom_sites_solution_hydrogens mixed
_atom_sites_solution_primary direct
_audit_creation_date 2014-01-05
_audit_creation_method
;
Olex2 1.2-beta
(compiled 2013.12.10 svn.r2850 for OlexSys, GUI svn.r4736)
;
_audit_update_record
;
2014-01-09 # Formatted by publCIF
;
_cell_angle_alpha 90
_cell_angle_beta 90
_cell_angle_gamma 90
_cell_formula_units_Z 8
_cell_length_a 23.0635(18)
_cell_length_b 26.1690(19)
_cell_length_c 38.199(3)
_cell_measurement_reflns_used 9256
_cell_measurement_temperature 173(2)
_cell_measurement_theta_max 26.68
_cell_measurement_theta_min 2.205
_cell_volume 23055(3)
_computing_cell_refinement 'SAINT v8.32B (Bruker, 2013)'
_computing_data_collection 'APEX2 v2013.6-2 (Bruker, 2013)'
_computing_data_reduction 'SAINT v8.32B (Bruker, 2013)'
_computing_molecular_graphics 'Olex2 (Dolomanov et al., 2009)'
_computing_publication_material 'Olex2 (Dolomanov et al., 2009)'
_computing_structure_refinement 'SHELXL-97 (Sheldrick, 2008)'
_computing_structure_solution 'SHELXS-97 (Sheldrick, 2008)'
_diffrn_ambient_temperature 173(2)
_diffrn_detector_area_resol_mean 512
_diffrn_measured_fraction_theta_full 0.965
_diffrn_measured_fraction_theta_max 0.999
_diffrn_measurement_device_type 'Bruker APEX-II CCD'
_diffrn_measurement_method '\f and \w scans'
_diffrn_radiation_monochromator graphite
_diffrn_radiation_type MoK\a
_diffrn_radiation_wavelength 0.71073
_diffrn_reflns_av_R_equivalents 0.1409
_diffrn_reflns_av_unetI/netI 0.1251
_diffrn_reflns_Laue_measured_fraction_full 0.965
_diffrn_reflns_Laue_measured_fraction_max 0.999
_diffrn_reflns_limit_h_max 13
_diffrn_reflns_limit_h_min -28
_diffrn_reflns_limit_k_max 31
_diffrn_reflns_limit_k_min -31
_diffrn_reflns_limit_l_max 46
_diffrn_reflns_limit_l_min -42
_diffrn_reflns_number 90059
_diffrn_reflns_point_group_measured_fraction_full 0.965
_diffrn_reflns_point_group_measured_fraction_max 0.999
_diffrn_reflns_theta_full 26.000
_diffrn_reflns_theta_max 25.682
_diffrn_reflns_theta_min 1.292
_diffrn_source 'fine-focus sealed tube'
_diffrn_standards_number 0
_exptl_absorpt_coefficient_mu 25.064
_exptl_absorpt_correction_T_max 0.3685
_exptl_absorpt_correction_T_min 0.0449
_exptl_absorpt_correction_type numerical
_exptl_absorpt_process_details
;
SADABS-2012/1 (Bruker,2012) was used for absorption correction.
wR2(int) was 0.1034 before and 0.0795 after correction.
The Ratio of minimum to maximum transmission is 0.1218.
The \l/2 correction factor is 0.0015.
;
_exptl_crystal_colour red
_exptl_crystal_colour_primary red
_exptl_crystal_density_diffrn 3.752
_exptl_crystal_description needle
_exptl_crystal_F_000 22664
_exptl_crystal_recrystallization_method 'The material was crystallised from water.'
_exptl_crystal_size_max 0.534
_exptl_crystal_size_mid 0.09
_exptl_crystal_size_min 0.064
_refine_diff_density_max 5.050
_refine_diff_density_min -3.344
_refine_diff_density_rms 0.677
_refine_ls_extinction_method none
_refine_ls_goodness_of_fit_ref 1.056
_refine_ls_hydrogen_treatment mixed
_refine_ls_matrix_type full
_refine_ls_number_parameters 1336
_refine_ls_number_reflns 21865
_refine_ls_number_restraints 1968
_refine_ls_restrained_S_all 1.016
_refine_ls_R_factor_all 0.1951
_refine_ls_R_factor_gt 0.1000
_refine_ls_shift/su_max 0.055
_refine_ls_shift/su_mean 0.004
_refine_ls_structure_factor_coef Fsqd
_refine_ls_weighting_details 'w=1/[\s^2^(Fo^2^)+(0.0725P)^2^+5102.6606P] where P=(Fo^2^+2Fc^2^)/3'
_refine_ls_weighting_scheme calc
_refine_ls_wR_factor_gt 0.2082
_refine_ls_wR_factor_ref 0.2679
_reflns_Friedel_coverage 0.000
_reflns_number_gt 10539
_reflns_number_total 21865
_reflns_threshold_expression 'I > 2\s(I)'
_cod_data_source_file c3dt53374c.txt
_cod_data_source_block pw11reco
_cod_database_code 7028495
_shelxl_version_number 2013-3
_shelx_space_group_comment
;
The symmetry employed for this shelxl refinement is uniquely defined
by the following loop, which should always be used as a source of
symmetry information in preference to the above space-group names.
They are only intended as comments.
;
_shelx_estimated_absorpt_t_max 0.297
_shelx_estimated_absorpt_t_min 0.026
_olex2_refinement_description
;
1. Fixed Uiso
 At 1.2 times of:
  All N(H) groups
 At 1.5 times of:
  All C(H,H,H) groups, All O(H,H) groups
2. Restrained distances
 N2S-C5S = N2S-C6S = N2S-C4S
 1.475 with sigma of 0.02
 N3S-C7S = N3S-C9S = N3S-C8S
 1.475 with sigma of 0.02
 N1S-C1S = N1S-C2S = N1S-C3S
 1.475 with sigma of 0.02
 N5S-C14S = N5S-C13S = N5S-C15S
 1.475 with sigma of 0.02
 C9S-C8S \\sim C9S-C7S \\sim C8S-C7S
 with sigma of 0.01
3. Uiso/Uaniso restraints and constraints
Uanis(C4) \\sim Ueq, Uanis(C5) \\sim Ueq: with sigma of 0.007 and sigma for
terminal atoms of 0.007
Uanis(O4W) \\sim Ueq, Uanis(O5W) \\sim Ueq: with sigma of 0.007 and sigma for
terminal atoms of 0.007
Uanis(O2W) \\sim Ueq: with sigma of 0.007 and sigma for terminal atoms of 0.007
Uanis(O1W) \\sim Ueq: with sigma of 0.007 and sigma for terminal atoms of 0.007
4. Rigid body (RIGU) restrains
 All non-hydrogen atoms
 with sigma for 1-2 distances of 0.002 and sigma for 1-3 distances of 0.002
 with sigma for 1-2 distances of 0.002 and sigma for 1-3 distances of 0.002
5. Others
 Fixed Sof: O1W(0.5) O2W(0.5) O4W(0.5) O5W(0.5) H5WA(0.5) H5WB(0.5)
6.a Free rotating group:
 O3W(H3WA,H3WB), O5W(H5WA,H5WB)
6.b Ternary CH refined with riding coordinates:
 N1S(H1S), N2S(H2S), N5S(H5S)
6.c Idealised Me refined as rotating group:
 C1S(H1SA,H1SB,H1SC), C2S(H2SA,H2SB,H2SC), C3S(H3SA,H3SB,H3SC), C4S(H4SA,H4SB,
 H4SC), C5S(H5SA,H5SB,H5SC), C6S(H6SA,H6SB,H6SC), C7S(H7SA,H7SB,H7SC), C8S(H8SA,
 H8SB,H8SC), C9S(H9SA,H9SB,H9SC), C10S(H10A,H10B,H10C), C11S(H11A,H11B,H11C),
 C12S(H12A,H12B,H12C), C13S(H13A,H13B,H13C), C14S(H14A,H14B,H14C), C15S(H15A,
 H15B,H15C)
;

loop_
_space_group_symop_operation_xyz
'x, y, z'
'-x+1/2, -y, z+1/2'
'x+1/2, -y+1/2, -z'
'-x, y+1/2, -z+1/2'
'-x, -y, -z'
'x-1/2, y, -z-1/2'
'-x-1/2, y-1/2, z'
'x, -y-1/2, z-1/2'

loop_
_atom_site_label
_atom_site_type_symbol
_atom_site_fract_x
_atom_site_fract_y
_atom_site_fract_z
_atom_site_U_iso_or_equiv
_atom_site_adp_type
_atom_site_occupancy
_atom_site_site_symmetry_order
_atom_site_calc_flag
_atom_site_refinement_flags_posn
_atom_site_refinement_flags_adp
_atom_site_refinement_flags_occupancy
C1 C 0.4005(6) 0.2841(5) -0.0707(3) 0.0343(7) Uani 1 1 d . . .
C2 C 0.4501(6) 0.3284(5) -0.0137(3) 0.0339(8) Uani 1 1 d . . .
C3 C 0.3887(6) 0.2407(5) -0.0121(3) 0.0342(8) Uani 1 1 d . . .
C4 C 0.3884(6) 0.5108(5) 0.0982(3) 0.0371(7) Uani 1 1 d . U .
C5 C 0.4026(6) 0.4699(5) 0.1592(3) 0.0361(6) Uani 1 1 d . U .
C6 C 0.4552(6) 0.4280(5) 0.1008(3) 0.0394(9) Uani 1 1 d . . .
C1S C -0.0179(5) 0.3380(2) 0.0651(3) 0.0499(13) Uani 1 1 d D . .
H1SA H -0.0560 0.3321 0.0545 0.075 Uiso 1 1 calc GR . .
H1SB H -0.0216 0.3376 0.0907 0.075 Uiso 1 1 calc GR . .
H1SC H 0.0089 0.3111 0.0577 0.075 Uiso 1 1 calc GR . .
C2S C -0.0108(6) 0.4002(5) 0.01690(16) 0.0535(17) Uani 1 1 d D . .
H2SA H 0.0017 0.3722 0.0017 0.080 Uiso 1 1 calc GR . .
H2SB H 0.0086 0.4319 0.0097 0.080 Uiso 1 1 calc GR . .
H2SC H -0.0529 0.4045 0.0150 0.080 Uiso 1 1 calc GR . .
C3S C -0.0177(5) 0.4294(3) 0.0762(2) 0.0654(13) Uani 1 1 d D . .
H3SA H -0.0565 0.4394 0.0682 0.098 Uiso 1 1 calc GR . .
H3SB H 0.0083 0.4590 0.0749 0.098 Uiso 1 1 calc GR . .
H3SC H -0.0199 0.4174 0.1004 0.098 Uiso 1 1 calc GR . .
C4S C 0.0298(9) 0.1526(5) 0.11953(16) 0.0984(17) Uani 1 1 d D . .
H4SA H -0.0112 0.1475 0.1137 0.148 Uiso 1 1 calc GR . .
H4SB H 0.0508 0.1203 0.1165 0.148 Uiso 1 1 calc GR . .
H4SC H 0.0464 0.1786 0.1040 0.148 Uiso 1 1 calc GR . .
C5S C -0.0175(3) 0.1934(4) 0.1715(3) 0.0884(11) Uani 1 1 d D . .
H5SA H -0.0239 0.2269 0.1608 0.133 Uiso 1 1 calc GR . .
H5SB H -0.0123 0.1975 0.1968 0.133 Uiso 1 1 calc GR . .
H5SC H -0.0511 0.1714 0.1671 0.133 Uiso 1 1 calc GR . .
C6S C 0.0569(6) 0.1224(3) 0.1732(3) 0.0937(11) Uani 1 1 d D . .
H6SA H 0.0249 0.0982 0.1763 0.140 Uiso 1 1 calc GR . .
H6SB H 0.0736 0.1309 0.1961 0.140 Uiso 1 1 calc GR . .
H6SC H 0.0868 0.1070 0.1583 0.140 Uiso 1 1 calc GR . .
C7S C 0.17091(14) 0.1415(2) 0.03874(9) 0.1068(13) Uani 1 1 d D . .
H7SA H 0.1383 0.1524 0.0534 0.160 Uiso 1 1 calc GR . .
H7SB H 0.2060 0.1390 0.0531 0.160 Uiso 1 1 calc GR . .
H7SC H 0.1623 0.1080 0.0285 0.160 Uiso 1 1 calc GR . .
C8S C 0.13468(13) 0.1815(2) -0.01644(9) 0.189(2) Uani 1 1 d D . .
H8SA H 0.1366 0.1507 -0.0311 0.284 Uiso 1 1 calc GR . .
H8SB H 0.1405 0.2118 -0.0311 0.284 Uiso 1 1 calc GR . .
H8SC H 0.0966 0.1834 -0.0051 0.284 Uiso 1 1 calc GR . .
C9S C 0.24054(12) 0.1829(2) -0.00256(9) 0.0986(19) Uani 1 1 d D . .
H9SA H 0.2660 0.1940 0.0165 0.148 Uiso 1 1 calc GR . .
H9SB H 0.2423 0.2077 -0.0217 0.148 Uiso 1 1 calc GR . .
H9SC H 0.2532 0.1494 -0.0111 0.148 Uiso 1 1 calc GR . .
C10S C 0.2524(7) 0.2293(7) -0.1775(5) 0.0723(13) Uani 1 1 d . . .
H10A H 0.2231 0.2155 -0.1935 0.108 Uiso 1 1 calc GR . .
H10B H 0.2648 0.2631 -0.1858 0.108 Uiso 1 1 calc GR . .
H10C H 0.2359 0.2324 -0.1540 0.108 Uiso 1 1 calc GR . .
C11S C 0.2792(7) 0.1412(6) -0.1650(5) 0.0712(15) Uani 1 1 d . . .
H11A H 0.2531 0.1443 -0.1448 0.107 Uiso 1 1 calc GR . .
H11B H 0.3128 0.1203 -0.1585 0.107 Uiso 1 1 calc GR . .
H11C H 0.2585 0.1250 -0.1844 0.107 Uiso 1 1 calc GR . .
C12S C 0.3335(8) 0.2109(7) -0.1499(4) 0.0727(9) Uani 1 1 d . . .
H12A H 0.3456 0.2465 -0.1533 0.109 Uiso 1 1 calc GR . .
H12B H 0.3679 0.1889 -0.1486 0.109 Uiso 1 1 calc GR . .
H12C H 0.3115 0.2081 -0.1280 0.109 Uiso 1 1 calc GR . .
C13S C 0.3389(3) 0.5453(6) 0.2565(3) 0.1004(13) Uani 1 1 d D . .
H13A H 0.3385 0.5618 0.2335 0.151 Uiso 1 1 calc GR . .
H13B H 0.3407 0.5082 0.2536 0.151 Uiso 1 1 calc GR . .
H13C H 0.3728 0.5570 0.2698 0.151 Uiso 1 1 calc GR . .
C14S C 0.2739(8) 0.6084(3) 0.2589(3) 0.0971(14) Uani 1 1 d D . .
H14A H 0.3053 0.6323 0.2644 0.146 Uiso 1 1 calc GR . .
H14B H 0.2371 0.6221 0.2676 0.146 Uiso 1 1 calc GR . .
H14C H 0.2716 0.6036 0.2335 0.146 Uiso 1 1 calc GR . .
C15S C 0.2439(4) 0.5189(3) 0.2658(4) 0.0963(17) Uani 1 1 d D . .
H15A H 0.2132 0.5339 0.2513 0.144 Uiso 1 1 calc GR . .
H15B H 0.2269 0.5039 0.2869 0.144 Uiso 1 1 calc GR . .
H15C H 0.2641 0.4923 0.2524 0.144 Uiso 1 1 calc GR . .
N1S N 0.0047(4) 0.38835(19) 0.05378(13) 0.0552(9) Uani 1 1 d D . .
H1S H 0.0479 0.3878 0.0558 0.066 Uiso 1 1 calc R . .
N2S N 0.0349(3) 0.1697(2) 0.15631(14) 0.0907(8) Uani 1 1 d D . .
H2S H 0.0666 0.1957 0.1573 0.109 Uiso 1 1 calc R . .
N3S N 0.1802(2) 0.1792(3) 0.01043(15) 0.1341(10) Uani 1 1 d D . .
N4S N 0.3004(6) 0.1964(5) -0.1766(4) 0.0703(7) Uani 1 1 d . . .
N5S N 0.2856(2) 0.5590(2) 0.2758(2) 0.0972(9) Uani 1 1 d D . .
H5S H 0.2914 0.5617 0.3017 0.117 Uiso 1 1 calc R . .
Na1 Na 0.5626(4) 0.4361(4) 0.1749(3) 0.118(4) Uani 1 1 d . . .
Na2 Na 0.5368(4) 0.2475(4) 0.1910(2) 0.138(4) Uani 1 1 d . . .
O1 O 0.2195(4) 0.3434(3) 0.0184(2) 0.0288(6) Uani 1 1 d . . .
O2 O 0.2809(4) 0.4321(3) 0.0106(2) 0.0282(6) Uani 1 1 d . . .
O3 O 0.3396(4) 0.3409(3) 0.0167(2) 0.0322(6) Uani 1 1 d . . .
O4 O 0.3233(4) 0.5258(3) 0.0264(2) 0.0318(7) Uani 1 1 d . . .
O5 O 0.2642(4) 0.5592(3) -0.0300(2) 0.0300(6) Uani 1 1 d . . .
O6 O 0.3379(4) 0.4813(3) -0.0397(2) 0.0289(5) Uani 1 1 d . . .
O7 O 0.2017(4) 0.6292(3) -0.0721(2) 0.0289(9) Uani 1 1 d . . .
O8 O 0.2660(4) 0.5457(3) -0.0981(2) 0.0316(5) Uani 1 1 d . . .
O9 O 0.3101(4) 0.4426(3) -0.1598(2) 0.0340(6) Uani 1 1 d . . .
O10 O 0.1071(4) 0.5344(3) -0.1683(2) 0.0353(8) Uani 1 1 d . . .
O11 O 0.0671(4) 0.4715(3) -0.1126(2) 0.0323(6) Uani 1 1 d . . .
O12 O 0.2279(4) 0.3761(3) -0.1557(2) 0.0338(6) Uani 1 1 d . . .
O13 O 0.1245(4) 0.3226(3) -0.1739(2) 0.0357(8) Uani 1 1 d . . .
O14 O 0.0795(4) 0.3737(3) -0.1174(2) 0.0337(6) Uani 1 1 d . . .
O15 O 0.1767(4) 0.3195(3) -0.1074(2) 0.0327(5) Uani 1 1 d . . .
O16 O 0.1004(4) 0.3718(3) -0.0489(2) 0.0308(5) Uani 1 1 d . . .
O17 O 0.2301(4) 0.2339(3) -0.0874(2) 0.0290(9) Uani 1 1 d . . .
O18 O 0.1053(4) 0.3220(3) 0.0154(2) 0.0312(7) Uani 1 1 d . . .
O19 O 0.2914(4) 0.2918(3) -0.0427(2) 0.0318(6) Uani 1 1 d . . .
O20 O 0.1070(4) 0.4287(3) 0.0755(2) 0.0329(7) Uani 1 1 d . . .
O21 O 0.3575(4) 0.3826(3) -0.0472(2) 0.0317(6) Uani 1 1 d . . .
O22 O 0.1475(4) 0.4214(3) 0.0022(2) 0.0279(6) Uani 1 1 d . . .
O23 O 0.2154(4) 0.4743(3) -0.04814(19) 0.0263(4) Uani 1 1 d . . .
O24 O 0.0877(4) 0.4695(3) -0.0455(2) 0.0294(5) Uani 1 1 d . . .
O25 O 0.1546(4) 0.5394(3) -0.1011(2) 0.0312(5) Uani 1 1 d . . .
O26 O 0.3184(4) 0.5496(3) -0.1632(2) 0.0351(8) Uani 1 1 d . . .
O27 O 0.3389(4) 0.3408(3) -0.1746(2) 0.0338(8) Uani 1 1 d . . .
O28 O 0.2772(4) 0.4334(3) -0.0946(2) 0.0283(4) Uani 1 1 d . . .
O29 O 0.3382(4) 0.4106(3) 0.0708(2) 0.0321(6) Uani 1 1 d . . .
O30 O 0.3603(4) 0.3692(3) 0.1345(2) 0.0354(6) Uani 1 1 d . . .
O31 O 0.3748(4) 0.3550(4) 0.2031(2) 0.0447(6) Uani 1 1 d . . .
O32 O 0.2877(4) 0.4240(3) 0.1975(2) 0.0397(6) Uani 1 1 d . . .
O33 O 0.2681(4) 0.2025(4) 0.1874(2) 0.0453(6) Uani 1 1 d . . .
O34 O 0.2945(4) 0.4566(3) 0.1338(2) 0.0358(6) Uani 1 1 d . . .
O35 O 0.2828(4) 0.3197(3) 0.0778(2) 0.0325(6) Uani 1 1 d . . .
O36 O 0.3284(4) 0.2265(3) 0.0620(2) 0.0368(8) Uani 1 1 d . . .
O37 O 0.2088(4) 0.2449(3) 0.0714(2) 0.0376(6) Uani 1 1 d . . .
O38 O 0.0888(4) 0.2407(3) 0.0667(2) 0.0383(8) Uani 1 1 d . . .
O39 O 0.1522(4) 0.1972(3) 0.1198(2) 0.0404(6) Uani 1 1 d . . .
O40 O 0.1492(4) 0.3295(3) 0.0877(2) 0.0324(6) Uani 1 1 d . . .
O41 O 0.2177(4) 0.2762(3) 0.1365(2) 0.0361(5) Uani 1 1 d . . .
O42 O 0.2238(4) 0.3714(3) 0.1415(2) 0.0315(5) Uani 1 1 d . . .
O43 O 0.3390(4) 0.2689(3) 0.1270(2) 0.0385(6) Uani 1 1 d . . .
O44 O 0.1755(4) 0.4279(4) 0.1990(2) 0.0420(6) Uani 1 1 d . . .
O45 O 0.1284(4) 0.4242(4) 0.2645(2) 0.0466(8) Uani 1 1 d . . .
O46 O 0.1323(4) 0.3171(4) 0.2518(2) 0.0475(7) Uani 1 1 d . . .
O47 O 0.1098(4) 0.2164(4) 0.2548(2) 0.0491(8) Uani 1 1 d . . .
O48 O -0.0036(4) 0.3363(4) 0.1594(2) 0.0425(10) Uani 1 1 d . . .
O49 O 0.1675(4) 0.3209(3) 0.1867(2) 0.0391(5) Uani 1 1 d . . .
O50 O 0.3740(4) 0.3952(3) -0.1147(2) 0.0334(6) Uani 1 1 d . . .
O51 O 0.3403(4) 0.4074(4) 0.2638(2) 0.0454(8) Uani 1 1 d . . .
O52 O 0.2872(4) 0.3260(3) -0.1079(2) 0.0326(5) Uani 1 1 d . . .
O53 O 0.2189(4) 0.2512(4) 0.2365(2) 0.0477(7) Uani 1 1 d . . .
O54 O 0.0882(4) 0.2793(3) 0.1337(2) 0.0408(6) Uani 1 1 d . . .
O55 O 0.3631(4) 0.2558(4) 0.1972(2) 0.0448(6) Uani 1 1 d . . .
O56 O 0.3103(4) 0.3055(4) 0.2488(2) 0.0477(7) Uani 1 1 d . . .
O57 O 0.3246(4) 0.2002(4) 0.2543(2) 0.0487(9) Uani 1 1 d . . .
O58 O 0.0690(4) 0.2758(4) 0.2016(2) 0.0448(6) Uani 1 1 d . . .
O59 O 0.1567(4) 0.2103(4) 0.1878(2) 0.0456(6) Uani 1 1 d . . .
O60 O 0.2041(4) 0.1200(3) 0.1598(2) 0.0461(10) Uani 1 1 d . . .
O61 O 0.2764(4) 0.3155(3) 0.1841(2) 0.0387(5) Uani 1 1 d . . .
O62 O 0.1002(4) 0.3803(3) 0.1368(2) 0.0384(6) Uani 1 1 d . . .
O63 O 0.2227(4) 0.4069(3) 0.0721(2) 0.0298(6) Uani 1 1 d . . .
O64 O 0.2624(4) 0.1927(3) 0.1182(2) 0.0396(6) Uani 1 1 d . . .
O65 O 0.2318(4) 0.5159(3) 0.1781(2) 0.0391(9) Uani 1 1 d . . .
O66 O 0.1750(4) 0.4565(3) 0.1292(2) 0.0349(6) Uani 1 1 d . . .
O67 O 0.2080(4) 0.5075(3) 0.0147(2) 0.0290(6) Uani 1 1 d . . .
O68 O 0.0850(4) 0.5091(3) 0.0225(2) 0.0314(8) Uani 1 1 d . . .
O69 O 0.1740(4) 0.2927(3) -0.0392(2) 0.0309(6) Uani 1 1 d . . .
O70 O 0.1325(4) 0.4280(3) -0.1626(2) 0.0347(6) Uani 1 1 d . . .
O71 O 0.1465(4) 0.5538(3) -0.0340(2) 0.0290(6) Uani 1 1 d . . .
O72 O 0.4468(4) 0.4492(3) -0.0656(2) 0.0331(9) Uani 1 1 d . . .
O73 O 0.1675(4) 0.4277(3) -0.0978(2) 0.0284(4) Uani 1 1 d . . .
O74 O 0.2154(4) 0.4955(3) -0.1492(2) 0.0330(6) Uani 1 1 d . . .
O75 O 0.2218(4) 0.3778(3) -0.05259(19) 0.0261(5) Uani 1 1 d . . .
O76 O 0.2296(4) 0.3736(4) 0.2426(2) 0.0458(7) Uani 1 1 d . . .
O77 O 0.3597(4) 0.4913(3) -0.1089(2) 0.0333(6) Uani 1 1 d . . .
O78 O -0.0054(4) 0.4092(3) -0.0705(2) 0.0310(9) Uani 1 1 d . . .
O79 O 0.0803(4) 0.3740(4) 0.2062(2) 0.0441(6) Uani 1 1 d . . .
O80 O 0.4454(4) 0.3054(4) 0.1547(2) 0.0437(10) Uani 1 1 d . . .
O81 O 0.5032(4) 0.3365(3) -0.0098(3) 0.0476(19) Uani 1 1 d . . .
O82 O 0.3997(5) 0.2015(4) -0.0009(3) 0.0721(15) Uani 1 1 d . . .
O83 O 0.3946(6) 0.5520(4) 0.0897(3) 0.078(2) Uani 1 1 d . . .
O84 O 0.4231(6) 0.4856(5) 0.1847(3) 0.0868(11) Uani 1 1 d . . .
O85 O 0.4207(4) 0.2662(4) -0.0982(2) 0.0492(11) Uani 1 1 d . . .
O86 O 0.5046(5) 0.4238(5) 0.0988(4) 0.085(3) Uani 1 1 d . . .
O1W O 0.3706(9) 0.5840(8) -0.0652(5) 0.0565(16) Uani 0.5 1 d . U P
O2W O 0.5041(7) 0.2614(6) 0.0824(4) 0.0346(15) Uani 0.5 1 d . U P
O3W O 0.4018(9) 0.3890(6) -0.2324(3) 0.141(8) Uani 1 1 d . . .
H3WA H 0.3797 0.3937 -0.2142 0.212 Uiso 1 1 d G . .
H3WB H 0.4229 0.3618 -0.2293 0.212 Uiso 1 1 d G . .
O4W O 0.4782(10) 0.2844(8) 0.2475(6) 0.0667(16) Uani 0.5 1 d . U P
O5W O 0.4972(9) 0.3844(8) 0.2168(6) 0.0610(16) Uani 0.5 1 d . U P
H5WA H 0.4988 0.4157 0.2244 0.092 Uiso 0.5 1 d G . P
H5WB H 0.4994 0.3635 0.2345 0.092 Uiso 0.5 1 d G . P
P1 P 0.22197(15) 0.32161(13) 0.16193(8) 0.0299(4) Uani 1 1 d . . .
P2 P 0.22004(14) 0.42757(11) -0.07319(7) 0.0210(4) Uani 1 1 d . . .
Re1 Re 0.37787(3) 0.44316(2) 0.11597(2) 0.03632(15) Uani 1 1 d . . .
Re2 Re 0.37774(2) 0.30901(2) -0.02740(2) 0.03322(14) Uani 1 1 d . . .
W1 W 0.13532(2) 0.49041(2) -0.00793(2) 0.02840(14) Uani 1 1 d . . .
W2 W 0.15903(2) 0.40031(2) 0.09931(2) 0.03009(14) Uani 1 1 d . . .
W3 W 0.28247(2) 0.49854(2) -0.00447(2) 0.02843(14) Uani 1 1 d . . .
W4 W 0.13823(3) 0.25993(2) 0.09591(2) 0.03599(15) Uani 1 1 d . . .
W5 W 0.15701(2) 0.35014(2) -0.00931(2) 0.02848(14) Uani 1 1 d . . .
W6 W 0.23511(3) 0.29474(2) -0.07305(2) 0.03091(14) Uani 1 1 d . . .
W7 W 0.06753(2) 0.41732(2) -0.07797(2) 0.03162(14) Uani 1 1 d . . .
W8 W 0.29147(2) 0.37613(2) 0.04410(2) 0.02702(13) Uani 1 1 d . . .
W9 W 0.37248(2) 0.43688(2) -0.07287(2) 0.03030(14) Uani 1 1 d . . .
W10 W 0.29577(2) 0.50466(2) -0.13606(2) 0.03275(15) Uani 1 1 d . . .
W11 W 0.13538(2) 0.49290(2) -0.13841(2) 0.03207(15) Uani 1 1 d . . .
W12 W 0.13805(3) 0.25481(3) 0.22607(2) 0.04585(18) Uani 1 1 d . . .
W13 W 0.30772(3) 0.37466(2) -0.14060(2) 0.03203(15) Uani 1 1 d . . .
W14 W 0.28576(3) 0.25378(2) 0.09220(2) 0.03543(15) Uani 1 1 d . . .
W15 W 0.23604(3) 0.45494(2) 0.16359(2) 0.03582(15) Uani 1 1 d . . .
W16 W 0.37419(3) 0.31439(2) 0.16133(2) 0.03964(16) Uani 1 1 d . . .
W17 W 0.20643(2) 0.56509(2) -0.06729(2) 0.02928(14) Uani 1 1 d . . .
W18 W 0.29871(3) 0.24434(2) 0.22409(2) 0.04759(18) Uani 1 1 d . . .
W19 W 0.14968(3) 0.36260(2) -0.14221(2) 0.03452(15) Uani 1 1 d . . .
W20 W 0.06898(3) 0.33149(2) 0.16657(2) 0.04092(17) Uani 1 1 d . . .
W21 W 0.30865(3) 0.37435(2) 0.23005(2) 0.04341(17) Uani 1 1 d . . .
W22 W 0.15074(3) 0.38466(3) 0.23175(2) 0.04635(18) Uani 1 1 d . . .
W23 W 0.21094(3) 0.18469(2) 0.15421(2) 0.04235(17) Uani 1 1 d . . .

loop_
_atom_site_aniso_label
_atom_site_aniso_U_11
_atom_site_aniso_U_22
_atom_site_aniso_U_33
_atom_site_aniso_U_23
_atom_site_aniso_U_13
_atom_site_aniso_U_12
C1 0.0427(14) 0.0313(14) 0.0288(8) -0.0013(7) 0.0013(7) 0.0042(10)
C2 0.0410(7) 0.0333(16) 0.0274(17) -0.0014(12) -0.0004(7) 0.0068(6)
C3 0.0428(18) 0.0314(7) 0.0284(14) -0.0010(6) 0.0006(11) 0.0074(7)
C4 0.0403(16) 0.0392(7) 0.0318(13) 0.0011(6) -0.0012(10) -0.0041(6)
C5 0.0401(12) 0.0383(13) 0.0300(7) -0.0001(7) -0.0024(6) -0.0008(9)
C6 0.0436(7) 0.0411(18) 0.0334(18) 0.0014(13) 0.0018(7) -0.0037(7)
C1S 0.035(3) 0.0566(10) 0.058(2) -0.0306(9) 0.0060(18) 0.0095(10)
C2S 0.047(4) 0.058(2) 0.0556(10) -0.0324(9) 0.0094(10) 0.011(2)
C3S 0.080(3) 0.0587(12) 0.0580(14) -0.0311(9) 0.0131(13) 0.0092(12)
C4S 0.098(4) 0.070(3) 0.1277(11) 0.0068(11) 0.0517(11) 0.025(2)
C5S 0.0752(14) 0.064(2) 0.126(2) 0.0041(15) 0.0506(12) 0.0136(12)
C6S 0.082(2) 0.0689(14) 0.1299(19) 0.0102(11) 0.0539(15) 0.0191(12)
C7S 0.104(3) 0.1597(19) 0.0562(15) 0.0093(12) 0.0305(14) -0.0467(16)
C8S 0.1207(17) 0.324(6) 0.1225(18) 0.1074(17) 0.0024(12) -0.0906(16)
C9S 0.1033(12) 0.156(5) 0.036(3) -0.008(2) 0.0188(11) -0.0627(12)
C10S 0.0628(12) 0.0857(14) 0.068(3) 0.0302(13) 0.0010(12) -0.0118(9)
C11S 0.057(3) 0.0849(11) 0.071(4) 0.0335(11) 0.003(2) -0.0127(10)
C12S 0.0633(14) 0.086(2) 0.0684(14) 0.0332(11) 0.0015(10) -0.0142(11)
C13S 0.1259(12) 0.076(2) 0.100(3) -0.0087(18) -0.0034(11) 0.0025(11)
C14S 0.126(3) 0.0750(12) 0.090(3) -0.0099(11) -0.006(2) 0.0031(11)
C15S 0.1240(15) 0.0757(15) 0.089(5) -0.0098(14) -0.0053(14) 0.0018(11)
N1S 0.053(2) 0.0571(10) 0.0556(10) -0.0318(7) 0.0062(9) 0.0030(9)
N2S 0.0787(15) 0.0667(14) 0.1266(12) 0.0088(9) 0.0544(9) 0.0180(10)
N3S 0.1032(13) 0.207(2) 0.0920(14) 0.0525(12) 0.0303(9) -0.0444(11)
N4S 0.0611(12) 0.0842(11) 0.0656(14) 0.0333(9) 0.0037(9) -0.0131(8)
N5S 0.1233(13) 0.0748(12) 0.0935(19) -0.0090(10) -0.0077(11) 0.0023(9)
Na1 0.065(5) 0.139(7) 0.149(8) 0.018(7) -0.030(5) -0.028(5)
Na2 0.116(6) 0.232(9) 0.066(5) -0.012(6) -0.020(5) 0.109(5)
O1 0.0364(8) 0.0273(12) 0.0226(9) -0.0006(7) 0.0009(6) 0.0011(7)
O2 0.0368(13) 0.0261(7) 0.0217(10) -0.0010(6) -0.0008(8) 0.0019(6)
O3 0.0396(10) 0.0304(11) 0.0265(8) -0.0008(7) 0.0003(6) 0.0039(7)
O4 0.0421(13) 0.0268(14) 0.0266(11) -0.0031(9) -0.0043(8) 0.0025(10)
O5 0.0386(10) 0.0264(9) 0.0250(9) 0.0003(7) 0.0003(7) 0.0013(7)
O6 0.0363(9) 0.0265(10) 0.0239(8) 0.0008(7) -0.0005(6) 0.0017(7)
O7 0.036(2) 0.0267(9) 0.0245(19) 0.0021(8) 0.0063(14) 0.0035(8)
O8 0.0393(9) 0.0310(10) 0.0246(8) 0.0024(7) 0.0018(6) 0.0028(7)
O9 0.0435(13) 0.0340(8) 0.0246(11) 0.0007(6) 0.0012(8) 0.0031(7)
O10 0.0415(16) 0.0406(12) 0.0237(12) 0.0043(9) 0.0000(10) 0.0042(10)
O11 0.0392(10) 0.0352(10) 0.0226(10) -0.0002(7) -0.0008(7) 0.0024(7)
O12 0.0433(7) 0.0349(13) 0.0231(12) -0.0026(9) -0.0003(6) 0.0025(6)
O13 0.0458(17) 0.0359(12) 0.0255(11) -0.0045(8) -0.0037(10) 0.0020(10)
O14 0.0414(10) 0.0359(11) 0.0238(9) -0.0019(7) -0.0029(7) 0.0023(7)
O15 0.0409(10) 0.0324(10) 0.0247(9) -0.0030(7) -0.0018(7) 0.0010(7)
O16 0.0361(10) 0.0330(10) 0.0234(9) 0.0002(6) -0.0010(6) -0.0001(7)
O17 0.0372(19) 0.0280(9) 0.0219(16) -0.0017(8) -0.0015(12) 0.0005(8)
O18 0.0374(11) 0.0317(14) 0.0245(12) 0.0024(10) 0.0003(8) -0.0012(9)
O19 0.0409(8) 0.0300(13) 0.0247(10) -0.0017(8) -0.0003(6) 0.0033(7)
O20 0.0392(11) 0.0354(14) 0.0243(12) -0.0028(10) -0.0006(9) -0.0006(9)
O21 0.0387(14) 0.0292(7) 0.0274(10) -0.0001(6) -0.0002(8) 0.0034(7)
O22 0.0357(13) 0.0281(7) 0.0199(12) 0.0007(6) 0.0004(9) 0.0010(6)
O23 0.0361(8) 0.0246(7) 0.0183(7) -0.0012(5) -0.0005(6) 0.0015(5)
O24 0.0358(10) 0.0316(10) 0.0207(8) 0.0007(6) -0.0001(7) 0.0014(7)
O25 0.0396(10) 0.0315(10) 0.0227(8) 0.0017(6) 0.0001(7) 0.0028(7)
O26 0.0449(17) 0.0340(11) 0.0265(12) 0.0039(8) 0.0043(10) 0.0005(9)
O27 0.0403(15) 0.0333(14) 0.0280(11) -0.0054(9) 0.0031(9) 0.0002(10)
O28 0.0356(7) 0.0290(8) 0.0202(8) 0.0009(6) 0.0020(5) 0.0012(5)
O29 0.0393(10) 0.0329(11) 0.0240(9) 0.0010(7) -0.0004(6) -0.0007(7)
O30 0.0399(14) 0.0403(8) 0.0260(10) 0.0023(6) -0.0011(8) -0.0030(7)
O31 0.0500(10) 0.0536(11) 0.0304(9) 0.0048(7) -0.0008(7) -0.0046(8)
O32 0.0440(11) 0.0505(10) 0.0247(9) -0.0006(7) -0.0003(7) -0.0049(7)
O33 0.0535(10) 0.0489(11) 0.0336(9) 0.0106(7) -0.0018(7) -0.0035(8)
O34 0.0425(8) 0.0409(13) 0.0241(10) -0.0022(8) -0.0011(6) -0.0029(7)
O35 0.0430(13) 0.0297(7) 0.0246(10) 0.0023(6) -0.0003(8) 0.0008(6)
O36 0.0508(13) 0.0300(15) 0.0295(12) 0.0066(9) 0.0024(9) 0.0020(10)
O37 0.0498(8) 0.0350(13) 0.0280(11) 0.0029(9) 0.0008(6) -0.0014(7)
O38 0.0509(12) 0.0355(17) 0.0284(12) 0.0021(10) -0.0025(8) -0.0039(10)
O39 0.0502(10) 0.0389(10) 0.0322(10) 0.0063(7) -0.0002(7) -0.0037(7)
O40 0.0420(13) 0.0343(7) 0.0210(12) 0.0003(6) -0.0017(9) -0.0021(6)
O41 0.0456(9) 0.0382(7) 0.0247(8) 0.0032(5) -0.0003(6) -0.0023(6)
O42 0.0386(11) 0.0374(7) 0.0186(9) 0.0007(5) 0.0009(7) -0.0026(6)
O43 0.0469(10) 0.0400(11) 0.0287(9) 0.0067(7) -0.0003(7) -0.0001(7)
O44 0.0461(10) 0.0551(10) 0.0249(9) -0.0048(7) 0.0015(7) -0.0049(7)
O45 0.0503(18) 0.0655(13) 0.0240(12) -0.0064(9) 0.0014(10) -0.0056(11)
O46 0.0488(14) 0.0639(8) 0.0298(11) 0.0014(7) 0.0003(9) -0.0072(7)
O47 0.0559(16) 0.0641(13) 0.0272(12) 0.0078(9) 0.0006(10) -0.0111(10)
O48 0.0433(9) 0.054(2) 0.0302(19) -0.0010(15) 0.0013(8) -0.0050(9)
O49 0.0431(7) 0.0525(9) 0.0218(8) 0.0022(6) 0.0020(5) -0.0055(6)
O50 0.0411(10) 0.0322(11) 0.0269(9) -0.0013(7) 0.0006(7) 0.0031(7)
O51 0.0492(16) 0.0587(15) 0.0282(12) 0.0006(9) -0.0035(10) -0.0069(11)
O52 0.0405(10) 0.0315(9) 0.0258(9) -0.0012(6) 0.0001(7) 0.0025(7)
O53 0.0541(7) 0.0560(14) 0.0331(13) 0.0083(10) -0.0013(6) -0.0062(7)
O54 0.0473(11) 0.0487(10) 0.0263(9) 0.0020(7) -0.0003(7) -0.0034(7)
O55 0.0525(10) 0.0508(11) 0.0311(10) 0.0091(7) -0.0040(7) -0.0030(7)
O56 0.0534(14) 0.0578(8) 0.0319(11) 0.0070(7) -0.0014(9) -0.0065(7)
O57 0.0557(18) 0.0575(13) 0.0331(13) 0.0136(9) -0.0032(11) -0.0030(11)
O58 0.0500(10) 0.0568(10) 0.0277(10) 0.0028(7) 0.0007(7) -0.0072(7)
O59 0.0526(11) 0.0528(11) 0.0314(9) 0.0076(7) -0.0010(7) -0.0045(8)
O60 0.057(2) 0.0410(9) 0.040(2) 0.0113(9) -0.0012(15) -0.0041(9)
O61 0.0435(7) 0.0479(9) 0.0248(8) 0.0050(6) -0.0027(5) -0.0031(6)
O62 0.0406(10) 0.0496(10) 0.0250(9) -0.0011(7) 0.0020(7) -0.0032(7)
O63 0.0380(8) 0.0289(12) 0.0224(9) -0.0018(7) 0.0007(6) 0.0009(7)
O64 0.0501(10) 0.0351(10) 0.0336(9) 0.0083(7) -0.0015(7) -0.0019(7)
O65 0.048(2) 0.0440(9) 0.0250(17) -0.0065(8) -0.0023(13) -0.0012(9)
O66 0.0424(10) 0.0387(10) 0.0235(9) -0.0053(7) 0.0001(7) -0.0013(7)
O67 0.0384(7) 0.0271(13) 0.0214(11) -0.0007(8) -0.0013(6) 0.0021(6)
O68 0.0398(12) 0.0311(17) 0.0234(11) 0.0027(10) 0.0031(8) 0.0041(10)
O69 0.0398(10) 0.0281(10) 0.0248(9) -0.0006(7) -0.0007(7) 0.0009(7)
O70 0.0433(13) 0.0376(8) 0.0233(11) -0.0019(6) -0.0008(8) 0.0022(7)
O71 0.0372(10) 0.0279(9) 0.0219(9) 0.0005(7) 0.0007(7) 0.0025(7)
O72 0.0366(9) 0.0317(19) 0.0309(19) -0.0018(14) 0.0021(8) 0.0026(8)
O73 0.0358(7) 0.0308(8) 0.0186(7) -0.0012(6) -0.0022(5) 0.0010(5)
O74 0.0413(7) 0.0331(13) 0.0245(12) 0.0015(9) 0.0010(6) 0.0033(6)
O75 0.0347(10) 0.0245(7) 0.0190(8) 0.0007(5) -0.0006(7) 0.0005(6)
O76 0.0502(7) 0.0587(14) 0.0285(13) 0.0000(9) 0.0000(6) -0.0081(6)
O77 0.0405(10) 0.0320(10) 0.0276(9) 0.0024(7) 0.0019(7) 0.0024(7)
O78 0.0363(9) 0.0323(19) 0.0242(18) -0.0026(14) -0.0020(8) 0.0012(8)
O79 0.0478(10) 0.0581(11) 0.0264(9) -0.0018(7) 0.0024(7) -0.0065(8)
O80 0.0454(9) 0.052(2) 0.0339(19) 0.0069(14) -0.0018(8) -0.0002(8)
O81 0.0405(9) 0.042(4) 0.060(4) -0.020(3) -0.0004(9) 0.0091(9)
O82 0.095(4) 0.0442(9) 0.077(2) 0.0211(9) 0.0089(19) 0.0232(9)
O83 0.152(6) 0.0431(9) 0.040(3) 0.0060(9) -0.017(3) -0.0238(9)
O84 0.113(2) 0.093(2) 0.0534(10) -0.0198(10) -0.0343(10) -0.0086(16)
O85 0.060(2) 0.053(2) 0.0348(10) -0.0088(9) 0.0065(9) 0.0095(16)
O86 0.0452(9) 0.070(6) 0.141(7) 0.010(5) 0.0117(9) 0.0002(9)
O1W 0.057(3) 0.057(3) 0.055(3) 0.005(2) 0.000(2) 0.003(2)
O2W 0.034(3) 0.036(3) 0.033(3) -0.003(2) 0.002(2) -0.002(2)
O3W 0.25(2) 0.135(12) 0.041(7) 0.028(8) -0.003(11) -0.031(14)
O4W 0.067(3) 0.069(3) 0.065(3) 0.000(2) -0.001(2) 0.003(2)
O5W 0.060(3) 0.062(3) 0.061(3) -0.001(2) -0.002(2) 0.000(2)
P1 0.0368(7) 0.0362(7) 0.0166(7) 0.0055(5) 0.0016(5) -0.0041(5)
P2 0.0302(7) 0.0213(7) 0.0114(7) -0.0005(5) -0.0006(5) -0.0008(5)
Re1 0.0425(3) 0.0400(3) 0.0264(2) 0.0002(2) -0.0018(2) -0.0062(2)
Re2 0.0405(3) 0.0303(2) 0.0289(2) -0.0012(2) -0.0010(2) 0.0086(2)
W1 0.0369(3) 0.0271(2) 0.0212(2) 0.0002(2) 0.0005(2) 0.0020(2)
W2 0.0361(3) 0.0331(2) 0.0210(2) -0.0026(2) 0.0003(2) 0.0013(2)
W3 0.0384(3) 0.0243(2) 0.0226(2) -0.0037(2) -0.0015(2) 0.0006(2)
W4 0.0496(3) 0.0330(3) 0.0254(2) 0.0022(2) -0.0008(2) -0.0054(2)
W5 0.0354(3) 0.0260(2) 0.0241(2) 0.0009(2) 0.0005(2) -0.0006(2)
W6 0.0423(3) 0.0240(2) 0.0264(2) -0.0043(2) -0.0008(2) 0.0015(2)
W7 0.0360(3) 0.0351(3) 0.0237(2) 0.0000(2) -0.0025(2) -0.0008(2)
W8 0.0359(3) 0.0260(2) 0.0191(2) -0.00013(19) 0.0010(2) 0.0021(2)
W9 0.0337(3) 0.0302(2) 0.0270(2) 0.0004(2) 0.0010(2) 0.0026(2)
W10 0.0408(3) 0.0328(2) 0.0246(2) 0.0050(2) 0.0044(2) 0.0011(2)
W11 0.0396(3) 0.0366(3) 0.0200(2) 0.0011(2) -0.0023(2) 0.0032(2)
W12 0.0521(3) 0.0609(3) 0.0245(3) 0.0096(3) 0.0033(3) -0.0083(3)
W13 0.0427(3) 0.0324(2) 0.0210(2) -0.0026(2) 0.0021(2) 0.0040(2)
W14 0.0493(3) 0.0282(2) 0.0288(3) 0.0049(2) 0.0034(2) 0.0013(2)
W15 0.0442(3) 0.0394(3) 0.0238(2) -0.0064(2) -0.0006(2) -0.0019(3)
W16 0.0410(3) 0.0466(3) 0.0313(3) 0.0087(2) -0.0021(2) -0.0002(3)
W17 0.0387(3) 0.0239(2) 0.0253(2) 0.0019(2) 0.0012(2) 0.0025(2)
W18 0.0555(4) 0.0547(3) 0.0325(3) 0.0135(3) -0.0059(3) -0.0032(3)
W19 0.0443(3) 0.0357(3) 0.0236(2) -0.0063(2) -0.0028(2) 0.0007(2)
W20 0.0405(3) 0.0569(3) 0.0254(3) 0.0012(2) 0.0036(2) -0.0054(3)
W21 0.0504(3) 0.0559(3) 0.0239(3) 0.0017(2) -0.0049(3) -0.0096(3)
W22 0.0504(3) 0.0653(3) 0.0233(3) -0.0074(3) 0.0043(3) -0.0080(3)
W23 0.0543(3) 0.0357(3) 0.0371(3) 0.0113(2) -0.0013(3) -0.0037(3)

loop_
_atom_type_symbol
_atom_type_description
_atom_type_scat_dispersion_real
_atom_type_scat_dispersion_imag
_atom_type_scat_source
C C 0.0033 0.0016 'International Tables Vol C Tables 4.2.6.8 and 6.1.1.4'
H H 0.0000 0.0000 'International Tables Vol C Tables 4.2.6.8 and 6.1.1.4'
N N 0.0061 0.0033 'International Tables Vol C Tables 4.2.6.8 and 6.1.1.4'
Na Na 0.0362 0.0249 'International Tables Vol C Tables 4.2.6.8 and 6.1.1.4'
O O 0.0106 0.0060 'International Tables Vol C Tables 4.2.6.8 and 6.1.1.4'
P P 0.1023 0.0942 'International Tables Vol C Tables 4.2.6.8 and 6.1.1.4'
Re Re -1.0185 7.2310 'International Tables Vol C Tables 4.2.6.8 and 6.1.1.4'
W W -0.8490 6.8722 'International Tables Vol C Tables 4.2.6.8 and 6.1.1.4'

loop_
_geom_angle_atom_site_label_1
_geom_angle_atom_site_label_2
_geom_angle_atom_site_label_3
_geom_angle
O85 C1 Re2 173.9(11)
O81 C2 Re2 167.8(11)
O82 C3 Re2 173.2(12)
O83 C4 Re1 175.7(12)
O84 C5 Re1 173.4(13)
O86 C6 Re1 164.5(13)
H1SA C1S H1SB 109.5
H1SA C1S H1SC 109.5
H1SB C1S H1SC 109.5
N1S C1S H1SA 109.5
N1S C1S H1SB 109.5
N1S C1S H1SC 109.5
H2SA C2S H2SB 109.5
H2SA C2S H2SC 109.5
H2SB C2S H2SC 109.5
N1S C2S H2SA 109.5
N1S C2S H2SB 109.5
N1S C2S H2SC 109.5
H3SA C3S H3SB 109.5
H3SA C3S H3SC 109.5
H3SB C3S H3SC 109.5
N1S C3S H3SA 109.5
N1S C3S H3SB 109.5
N1S C3S H3SC 109.5
H4SA C4S H4SB 109.5
H4SA C4S H4SC 109.5
H4SB C4S H4SC 109.5
N2S C4S H4SA 109.5
N2S C4S H4SB 109.5
N2S C4S H4SC 109.5
H5SA C5S H5SB 109.5
H5SA C5S H5SC 109.5
H5SB C5S H5SC 109.5
N2S C5S H5SA 109.5
N2S C5S H5SB 109.5
N2S C5S H5SC 109.5
H6SA C6S H6SB 109.5
H6SA C6S H6SC 109.5
H6SB C6S H6SC 109.5
N2S C6S H6SA 109.5
N2S C6S H6SB 109.5
N2S C6S H6SC 109.5
H7SA C7S H7SB 109.5
H7SA C7S H7SC 109.5
H7SB C7S H7SC 109.5
N3S C7S H7SA 109.5
N3S C7S H7SB 109.5
N3S C7S H7SC 109.5
H8SA C8S H8SB 109.5
H8SA C8S H8SC 109.5
H8SB C8S H8SC 109.5
N3S C8S H8SA 109.5
N3S C8S H8SB 109.5
N3S C8S H8SC 109.5
H9SA C9S H9SB 109.5
H9SA C9S H9SC 109.5
H9SB C9S H9SC 109.5
N3S C9S H9SA 109.5
N3S C9S H9SB 109.5
N3S C9S H9SC 109.5
H10A C10S H10B 109.5
H10A C10S H10C 109.5
H10B C10S H10C 109.5
N4S C10S H10A 109.5
N4S C10S H10B 109.5
N4S C10S H10C 109.5
H11A C11S H11B 109.5
H11A C11S H11C 109.5
H11B C11S H11C 109.5
N4S C11S H11A 109.4
N4S C11S H11B 109.5
N4S C11S H11C 109.5
H12A C12S H12B 109.5
H12A C12S H12C 109.5
H12B C12S H12C 109.5
N4S C12S H12A 109.5
N4S C12S H12B 109.5
N4S C12S H12C 109.5
H13A C13S H13B 109.5
H13A C13S H13C 109.5
H13B C13S H13C 109.5
N5S C13S H13A 109.5
N5S C13S H13B 109.5
N5S C13S H13C 109.5
H14A C14S H14B 109.5
H14A C14S H14C 109.5
H14B C14S H14C 109.5
N5S C14S H14A 109.5
N5S C14S H14B 109.4
N5S C14S H14C 109.5
H15A C15S H15B 109.5
H15A C15S H15C 109.5
H15B C15S H15C 109.5
N5S C15S H15A 109.5
N5S C15S H15B 109.5
N5S C15S H15C 109.5
C1S N1S C2S 112.3(8)
C1S N1S H1S 108.4
C2S N1S H1S 108.4
C3S N1S C1S 110.9(7)
C3S N1S C2S 108.4(7)
C3S N1S H1S 108.4
C4S N2S C6S 100.8(8)
C4S N2S H2S 107.4
C5S N2S C4S 115.8(10)
C5S N2S C6S 117.3(8)
C5S N2S H2S 107.4
C6S N2S H2S 107.4
C8S N3S C7S 115.6(5)
C8S N3S C9S 115.8(4)
C9S N3S C7S 115.2(5)
C10S N4S C11S 108.9(13)
C12S N4S C10S 107.2(14)
C12S N4S C11S 102.9(13)
C13S N5S H5S 113.4
C14S N5S C13S 98.4(10)
C14S N5S C15S 113.1(9)
C14S N5S H5S 113.4
C15S N5S C13S 103.9(8)
C15S N5S H5S 113.4
W5 O1 W8 150.0(4)
W3 O2 W8 155.8(5)
W8 O3 Re2 161.6(5)
W3 O5 W17 125.9(4)
W9 O6 W3 153.8(5)
W17 O8 W10 151.7(5)
W10 O9 W13 127.3(4)
W7 O11 W11 123.6(4)
W19 O12 W13 144.8(5)
W19 O14 W7 127.5(5)
W19 O15 W6 154.2(5)
W7 O16 W5 153.8(5)
W6 O19 Re2 150.7(5)
W9 O21 Re2 152.6(5)
W1 O22 W5 154.7(4)
P2 O23 W1 125.1(4)
P2 O23 W3 126.9(5)
P2 O23 W17 125.0(4)
W1 O23 W17 87.5(2)
W3 O23 W1 90.3(3)
W3 O23 W17 90.3(3)
W1 O24 W7 147.7(5)
W17 O25 W11 151.4(5)
P2 O28 W9 127.5(4)
P2 O28 W10 123.6(4)
P2 O28 W13 124.1(4)
W9 O28 W10 92.0(3)
W9 O28 W13 90.5(3)
W13 O28 W10 87.9(2)
W8 O29 Re1 161.7(5)
W16 O30 Re1 153.6(5)
W21 O31 W16 126.2(5)
W21 O32 W15 153.9(5)
W23 O33 W18 153.0(6)
W15 O34 Re1 156.7(5)
W14 O35 W8 155.4(5)
W4 O37 W14 123.1(4)
W4 O39 W23 126.5(5)
W4 O40 W2 156.9(5)
P1 O41 W4 125.8(5)
P1 O41 W14 126.6(5)
P1 O41 W23 125.1(5)
W4 O41 W23 87.6(3)
W14 O41 W4 90.1(3)
W14 O41 W23 89.9(3)
P1 O42 W2 128.1(5)
P1 O42 W15 127.9(4)
W2 O42 W15 91.3(3)
W14 O43 W16 152.9(5)
W22 O44 W15 153.3(5)
W12 O46 W22 123.4(5)
P1 O49 W12 127.9(5)
P1 O49 W20 123.9(5)
P1 O49 W22 123.0(5)
W12 O49 W20 91.0(3)
W12 O49 W22 90.4(3)
W20 O49 W22 89.8(3)
W13 O50 W9 125.0(5)
W13 O52 W6 154.1(5)
W12 O53 W18 153.5(5)
W20 O54 W4 145.6(5)
W18 O55 W16 126.3(5)
W18 O56 W21 127.2(5)
W12 O58 W20 122.6(5)
W23 O59 W12 150.5(6)
P1 O61 W16 124.9(5)
P1 O61 W18 126.6(5)
P1 O61 W21 125.6(5)
W16 O61 W18 91.1(3)
W16 O61 W21 89.0(3)
W21 O61 W18 88.1(3)
W20 O62 W2 149.9(5)
W2 O63 W8 151.8(4)
W23 O64 W14 130.8(5)
W2 O66 W15 122.4(4)
W3 O67 W1 125.9(4)
W6 O69 W5 121.8(4)
W19 O70 W11 125.5(4)
W17 O71 W1 124.8(4)
P2 O73 W7 123.7(4)
P2 O73 W11 129.5(5)
P2 O73 W19 123.9(4)
W11 O73 W7 89.3(3)
W11 O73 W19 89.7(3)
W19 O73 W7 88.8(3)
W11 O74 W10 151.9(5)
P2 O75 W5 127.7(5)
P2 O75 W6 128.9(4)
W6 O75 W5 91.9(3)
W22 O76 W21 151.1(5)
W10 O77 W9 129.9(5)
W20 O79 W22 127.5(5)
H3WA O3W H3WB 109.5
H5WA O5W H5WB 109.5
O41 P1 O49 108.6(5)
O42 P1 O41 109.9(5)
O42 P1 O49 110.0(5)
O42 P1 O61 110.6(5)
O61 P1 O41 108.8(5)
O61 P1 O49 108.8(5)
O23 P2 O28 107.7(4)
O73 P2 O23 108.7(5)
O73 P2 O28 110.2(4)
O75 P2 O23 110.9(4)
O75 P2 O28 109.4(5)
O75 P2 O73 109.9(5)
C4 Re1 C6 88.0(6)
C4 Re1 O29 97.9(4)
C4 Re1 O30 176.1(5)
C4 Re1 O34 94.5(5)
C5 Re1 C4 85.9(6)
C5 Re1 C6 93.5(6)
C5 Re1 O29 171.6(5)
C5 Re1 O30 96.1(5)
C5 Re1 O34 85.9(5)
C6 Re1 O29 94.1(5)
C6 Re1 O30 95.2(5)
C6 Re1 O34 177.4(5)
O30 Re1 O29 79.7(3)
O34 Re1 O29 86.3(3)
O34 Re1 O30 82.3(3)
C1 Re2 C3 84.6(5)
C1 Re2 O3 170.2(5)
C1 Re2 O19 86.9(5)
C1 Re2 O21 93.6(4)
C2 Re2 C1 95.5(6)
C2 Re2 C3 93.0(6)
C2 Re2 O3 92.5(5)
C2 Re2 O19 175.9(5)
C2 Re2 O21 92.9(5)
C3 Re2 O3 100.8(4)
C3 Re2 O19 90.6(5)
C3 Re2 O21 174.0(5)
O3 Re2 O19 84.8(3)
O3 Re2 O21 80.2(3)
O21 Re2 O19 83.6(3)
O22 W1 O23 81.4(3)
O22 W1 O24 88.1(3)
O22 W1 O67 90.0(3)
O22 W1 O71 155.1(3)
O24 W1 O23 85.0(3)
O24 W1 O67 155.4(3)
O24 W1 O71 86.3(3)
O67 W1 O23 70.5(3)
O67 W1 O71 85.3(3)
O68 W1 O22 103.7(4)
O68 W1 O23 171.6(3)
O68 W1 O24 101.7(4)
O68 W1 O67 102.6(4)
O68 W1 O71 101.1(4)
O71 W1 O23 74.1(3)
O20 W2 O40 102.6(4)
O20 W2 O42 168.2(3)
O20 W2 O62 91.1(4)
O20 W2 O63 103.2(4)
O20 W2 O66 97.0(4)
O40 W2 O42 85.6(3)
O40 W2 O62 80.5(3)
O62 W2 O42 81.7(3)
O63 W2 O40 93.1(4)
O63 W2 O42 84.7(3)
O63 W2 O62 165.4(4)
O63 W2 O66 96.6(4)
O66 W2 O40 155.5(3)
O66 W2 O42 73.1(3)
O66 W2 O62 84.6(4)
O2 W3 O5 160.9(3)
O2 W3 O6 90.6(3)
O2 W3 O23 87.4(3)
O2 W3 O67 88.7(3)
O4 W3 O2 101.2(4)
O4 W3 O5 97.4(4)
O4 W3 O6 102.8(4)
O4 W3 O23 169.5(3)
O4 W3 O67 100.7(4)
O5 W3 O6 89.1(3)
O5 W3 O23 73.7(3)
O6 W3 O23 82.9(3)
O67 W3 O5 83.9(3)
O67 W3 O6 156.2(3)
O67 W3 O23 73.2(3)
O37 W4 O41 73.1(3)
O38 W4 O37 101.0(4)
O38 W4 O39 100.1(4)
O38 W4 O40 105.9(4)
O38 W4 O41 171.5(4)
O38 W4 O54 99.9(4)
O39 W4 O37 85.1(4)
O39 W4 O41 73.6(3)
O39 W4 O54 88.2(4)
O40 W4 O37 90.2(4)
O40 W4 O39 154.0(4)
O40 W4 O41 80.5(3)
O40 W4 O54 87.2(4)
O54 W4 O37 158.9(4)
O54 W4 O41 85.8(3)
O1 W5 O16 163.7(3)
O1 W5 O22 92.9(3)
O1 W5 O69 96.3(4)
O1 W5 O75 86.2(3)
O16 W5 O75 78.6(3)
O18 W5 O1 101.3(4)
O18 W5 O16 94.7(4)
O18 W5 O22 102.4(4)
O18 W5 O69 97.7(4)
O18 W5 O75 168.1(3)
O22 W5 O16 80.3(3)
O22 W5 O75 86.3(3)
O69 W5 O16 84.8(3)
O69 W5 O22 155.8(3)
O69 W5 O75 72.1(3)
O15 W6 O75 80.1(3)
O17 W6 O15 92.7(4)
O17 W6 O19 103.1(4)
O17 W6 O52 102.3(4)
O17 W6 O69 98.2(4)
O17 W6 O75 168.5(4)
O19 W6 O15 163.3(4)
O19 W6 O52 90.8(4)
O19 W6 O69 95.6(4)
O19 W6 O75 85.1(3)
O52 W6 O15 80.3(3)
O52 W6 O75 85.4(3)
O69 W6 O15 87.5(3)
O69 W6 O52 156.5(3)
O69 W6 O75 72.7(3)
O11 W7 O73 73.3(3)
O14 W7 O11 84.2(3)
O14 W7 O73 71.7(3)
O16 W7 O11 155.3(4)
O16 W7 O14 91.8(4)
O16 W7 O24 88.2(3)
O16 W7 O73 82.4(3)
O24 W7 O11 85.5(3)
O24 W7 O14 155.3(4)
O24 W7 O73 83.8(3)
O78 W7 O11 101.5(4)
O78 W7 O14 101.5(4)
O78 W7 O16 103.2(4)
O78 W7 O24 102.6(4)
O78 W7 O73 171.5(3)
O2 W8 O1 84.3(3)
O2 W8 O35 167.0(3)
O2 W8 O63 87.2(3)
O3 W8 O1 90.3(3)
O3 W8 O2 94.6(3)
O3 W8 O35 93.4(4)
O3 W8 O63 168.2(3)
O29 W8 O1 166.5(4)
O29 W8 O2 94.1(3)
O29 W8 O3 103.2(4)
O29 W8 O35 94.0(4)
O29 W8 O63 88.3(4)
O35 W8 O1 85.4(3)
O35 W8 O63 82.9(3)
O63 W8 O1 78.2(3)
O6 W9 O28 82.4(3)
O6 W9 O50 154.9(4)
O6 W9 O77 87.8(3)
O21 W9 O6 92.3(4)
O21 W9 O28 89.0(3)
O21 W9 O50 90.5(4)
O21 W9 O72 104.5(4)
O21 W9 O77 158.2(4)
O50 W9 O28 72.8(3)
O50 W9 O77 80.6(3)
O72 W9 O6 101.0(4)
O72 W9 O28 165.8(3)
O72 W9 O50 102.4(4)
O72 W9 O77 96.9(4)
O77 W9 O28 69.4(3)
O8 W10 O28 83.0(3)
O8 W10 O74 85.6(3)
O9 W10 O8 154.3(3)
O9 W10 O28 72.0(3)
O9 W10 O74 86.3(4)
O26 W10 O8 100.8(4)
O26 W10 O9 104.8(4)
O26 W10 O28 171.4(4)
O26 W10 O74 103.2(4)
O26 W10 O77 103.6(4)
O74 W10 O28 84.7(3)
O77 W10 O8 88.1(4)
O77 W10 O9 88.1(4)
O77 W10 O28 68.6(3)
O77 W10 O74 153.1(4)
O10 W11 O11 102.4(4)
O10 W11 O25 100.4(4)
O10 W11 O70 103.1(4)
O10 W11 O73 174.0(4)
O10 W11 O74 101.8(4)
O11 W11 O73 73.7(3)
O25 W11 O11 89.6(3)
O25 W11 O70 156.4(3)
O25 W11 O73 84.3(3)
O70 W11 O11 87.8(3)
O70 W11 O73 72.4(3)
O74 W11 O11 155.8(3)
O74 W11 O25 85.1(4)
O74 W11 O70 87.8(4)
O74 W11 O73 82.3(3)
O46 W12 O49 74.1(3)
O46 W12 O58 87.1(4)
O46 W12 O59 158.0(4)
O47 W12 O46 98.8(4)
O47 W12 O49 170.6(4)
O47 W12 O53 102.7(4)
O47 W12 O58 100.0(4)
O47 W12 O59 103.2(4)
O53 W12 O46 90.1(4)
O53 W12 O49 83.6(4)
O53 W12 O58 157.3(4)
O53 W12 O59 84.8(4)
O58 W12 O49 73.9(4)
O59 W12 O49 84.1(3)
O59 W12 O58 89.3(4)
O9 W13 O12 84.0(4)
O9 W13 O28 72.6(3)
O12 W13 O28 85.9(3)
O27 W13 O9 100.1(4)
O27 W13 O12 100.5(4)
O27 W13 O28 169.9(3)
O27 W13 O50 101.6(4)
O27 W13 O52 105.1(4)
O50 W13 O9 85.1(4)
O50 W13 O12 156.8(3)
O50 W13 O28 71.3(3)
O52 W13 O9 154.6(4)
O52 W13 O12 88.3(4)
O52 W13 O28 82.7(3)
O52 W13 O50 92.8(4)
O35 W14 O37 87.4(4)
O35 W14 O41 87.5(3)
O35 W14 O43 92.3(4)
O35 W14 O64 157.1(4)
O36 W14 O35 102.6(4)
O36 W14 O37 101.7(4)
O36 W14 O41 168.8(4)
O36 W14 O43 101.3(4)
O36 W14 O64 99.3(4)
O37 W14 O41 73.8(3)
O43 W14 O37 156.5(4)
O43 W14 O41 82.8(3)
O43 W14 O64 89.6(4)
O64 W14 O37 82.0(4)
O64 W14 O41 70.1(3)
O32 W15 O42 85.8(3)
O32 W15 O44 80.4(4)
O34 W15 O32 88.4(4)
O34 W15 O42 83.3(3)
O34 W15 O44 161.0(4)
O34 W15 O66 96.8(4)
O44 W15 O42 80.6(3)
O65 W15 O32 102.2(4)
O65 W15 O34 103.4(4)
O65 W15 O42 169.6(4)
O65 W15 O44 94.0(4)
O65 W15 O66 99.3(4)
O66 W15 O32 156.1(4)
O66 W15 O42 71.8(3)
O66 W15 O44 87.7(4)
O30 W16 O31 92.0(4)
O30 W16 O43 91.6(4)
O30 W16 O55 161.5(4)
O30 W16 O61 91.7(3)
O31 W16 O43 154.4(4)
O31 W16 O55 82.0(4)
O31 W16 O61 72.6(4)
O43 W16 O55 86.7(4)
O43 W16 O61 82.0(3)
O55 W16 O61 69.9(3)
O80 W16 O30 101.6(4)
O80 W16 O31 101.3(4)
O80 W16 O43 102.8(4)
O80 W16 O55 96.7(4)
O80 W16 O61 165.7(4)
O5 W17 O23 69.8(3)
O7 W17 O5 101.6(4)
O7 W17 O8 104.3(4)
O7 W17 O23 169.1(3)
O7 W17 O25 103.8(4)
O7 W17 O71 100.4(4)
O8 W17 O5 86.4(3)
O8 W17 O23 82.3(3)
O8 W17 O25 86.5(4)
O8 W17 O71 155.3(3)
O25 W17 O5 154.6(3)
O25 W17 O23 85.1(3)
O25 W17 O71 86.6(3)
O71 W17 O5 89.8(3)
O71 W17 O23 73.5(3)
O33 W18 O61 84.3(3)
O53 W18 O33 83.1(4)
O53 W18 O61 83.2(3)
O55 W18 O33 89.0(4)
O55 W18 O53 155.0(4)
O55 W18 O56 91.5(4)
O55 W18 O61 72.4(4)
O56 W18 O33 155.3(4)
O56 W18 O53 86.2(4)
O56 W18 O61 72.4(3)
O57 W18 O33 103.5(4)
O57 W18 O53 103.3(4)
O57 W18 O55 101.7(4)
O57 W18 O56 100.6(4)
O57 W18 O61 170.3(4)
O12 W19 O70 85.5(4)
O12 W19 O73 84.2(3)
O13 W19 O12 104.1(4)
O13 W19 O14 99.1(4)
O13 W19 O15 104.5(4)
O13 W19 O70 100.9(4)
O13 W19 O73 169.0(4)
O14 W19 O12 155.8(3)
O14 W19 O70 83.7(4)
O14 W19 O73 71.9(3)
O15 W19 O12 89.3(4)
O15 W19 O14 91.3(4)
O15 W19 O70 154.6(3)
O15 W19 O73 82.5(3)
O70 W19 O73 72.2(3)
O48 W20 O49 170.3(4)
O48 W20 O54 100.2(4)
O48 W20 O58 99.4(4)
O48 W20 O62 103.5(4)
O48 W20 O79 102.7(4)
O54 W20 O49 84.8(3)
O54 W20 O58 85.2(4)
O58 W20 O49 72.5(3)
O62 W20 O49 84.8(3)
O62 W20 O54 90.0(4)
O62 W20 O58 157.1(4)
O62 W20 O79 91.8(4)
O79 W20 O49 71.5(4)
O79 W20 O54 156.0(4)
O79 W20 O58 83.9(4)
O31 W21 O56 86.3(4)
O31 W21 O61 71.9(3)
O32 W21 O31 91.9(4)
O32 W21 O56 154.2(4)
O32 W21 O61 83.2(3)
O32 W21 O76 85.7(4)
O51 W21 O31 101.5(4)
O51 W21 O32 105.1(4)
O51 W21 O56 100.5(4)
O51 W21 O61 169.8(4)
O51 W21 O76 103.0(4)
O56 W21 O61 71.7(3)
O76 W21 O31 155.1(4)
O76 W21 O56 85.2(4)
O76 W21 O61 83.2(3)
O44 W22 O46 155.7(4)
O44 W22 O49 83.6(4)
O44 W22 O76 86.6(4)
O44 W22 O79 90.4(4)
O45 W22 O44 103.1(4)
O45 W22 O46 101.2(4)
O45 W22 O49 170.5(4)
O45 W22 O76 102.9(4)
O45 W22 O79 101.9(4)
O46 W22 O49 72.1(3)
O76 W22 O46 89.2(4)
O76 W22 O49 84.1(3)
O76 W22 O79 155.0(4)
O79 W22 O46 83.4(4)
O79 W22 O49 71.0(3)
O33 W23 O39 155.9(4)
O33 W23 O41 84.3(3)
O33 W23 O59 85.4(4)
O39 W23 O41 72.2(3)
O59 W23 O39 86.4(4)
O59 W23 O41 83.5(3)
O60 W23 O33 102.9(4)
O60 W23 O39 100.9(4)
O60 W23 O41 171.3(4)
O60 W23 O59 101.6(4)
O60 W23 O64 105.5(4)
O64 W23 O33 91.3(4)
O64 W23 O39 85.7(4)
O64 W23 O41 69.3(3)
O64 W23 O59 152.7(4)

loop_
_geom_bond_atom_site_label_1
_geom_bond_atom_site_label_2
_geom_bond_distance
C1 O85 1.239(16)
C1 Re2 1.855(13)
C2 O81 1.252(16)
C2 Re2 1.822(13)
C3 O82 1.141(16)
C3 Re2 1.898(12)
C4 O83 1.136(17)
C4 Re1 1.910(13)
C5 O84 1.157(17)
C5 Re1 1.884(13)
C6 O86 1.147(18)
C6 Re1 1.917(14)
C1S H1SA 0.9800
C1S H1SB 0.9800
C1S H1SC 0.9800
C1S N1S 1.481(9)
C2S H2SA 0.9800
C2S H2SB 0.9800
C2S H2SC 0.9800
C2S N1S 1.486(8)
C3S H3SA 0.9800
C3S H3SB 0.9800
C3S H3SC 0.9800
C3S N1S 1.468(9)
C4S H4SA 0.9800
C4S H4SB 0.9800
C4S H4SC 0.9800
C4S N2S 1.479(9)
C5S H5SA 0.9800
C5S H5SB 0.9800
C5S H5SC 0.9800
C5S N2S 1.477(10)
C6S H6SA 0.9800
C6S H6SB 0.9800
C6S H6SC 0.9800
C6S N2S 1.485(10)
C7S H7SA 0.9800
C7S H7SB 0.9800
C7S H7SC 0.9800
C7S N3S 1.480(8)
C8S H8SA 0.9800
C8S H8SB 0.9800
C8S H8SC 0.9800
C8S N3S 1.470(6)
C9S H9SA 0.9800
C9S H9SB 0.9800
C9S H9SC 0.9800
C9S N3S 1.480(6)
C10S H10A 0.9800
C10S H10B 0.9800
C10S H10C 0.9800
C10S N4S 1.40(2)
C11S H11A 0.9800
C11S H11B 0.9800
C11S H11C 0.9800
C11S N4S 1.59(2)
C12S H12A 0.9800
C12S H12B 0.9800
C12S H12C 0.9800
C12S N4S 1.33(2)
C13S H13A 0.9800
C13S H13B 0.9800
C13S H13C 0.9800
C13S N5S 1.477(10)
C14S H14A 0.9800
C14S H14B 0.9800
C14S H14C 0.9800
C14S N5S 1.469(9)
C15S H15A 0.9800
C15S H15B 0.9800
C15S H15C 0.9800
C15S N5S 1.473(10)
N1S H1S 1.0000
N2S H2S 1.0000
N5S H5S 1.0000
Na1 H5WA 2.4532
O1 W5 1.796(8)
O1 W8 2.110(8)
O2 W3 1.833(8)
O2 W8 1.959(8)
O3 Re2 2.075(8)
O3 W8 1.783(8)
O4 W3 1.671(8)
O5 W3 1.909(8)
O5 W17 1.958(8)
O6 W3 1.911(8)
O6 W9 1.895(8)
O7 W17 1.692(8)
O8 W10 1.931(8)
O8 W17 1.879(8)
O9 W10 1.890(8)
O9 W13 1.923(8)
O10 W11 1.707(8)
O11 W7 1.938(8)
O11 W11 1.941(8)
O12 W13 1.930(9)
O12 W19 1.908(9)
O13 W19 1.703(8)
O14 W7 1.909(8)
O14 W19 1.899(9)
O15 W6 1.989(8)
O15 W19 1.851(8)
O16 W5 2.076(8)
O16 W7 1.797(8)
O17 W6 1.687(8)
O18 W5 1.689(8)
O19 Re2 2.124(9)
O19 W6 1.743(8)
O20 W2 1.679(8)
O21 Re2 2.121(8)
O21 W9 1.760(8)
O22 W1 1.867(8)
O22 W5 1.930(8)
O23 P2 1.556(8)
O23 W1 2.439(8)
O23 W3 2.361(8)
O23 W17 2.495(8)
O24 W1 1.887(8)
O24 W7 1.903(8)
O25 W11 1.927(8)
O25 W17 1.883(8)
O26 W10 1.651(8)
O27 W13 1.728(8)
O28 P2 1.559(9)
O28 W9 2.351(8)
O28 W10 2.484(8)
O28 W13 2.438(8)
O29 Re1 2.131(8)
O29 W8 1.736(8)
O30 Re1 2.100(8)
O30 W16 1.793(8)
O31 W16 1.917(9)
O31 W21 1.908(9)
O32 W15 1.937(9)
O32 W21 1.862(9)
O33 W18 1.914(9)
O33 W23 1.886(9)
O34 Re1 2.071(9)
O34 W15 1.763(9)
O35 W8 1.968(8)
O35 W14 1.813(8)
O36 W14 1.677(9)
O37 W4 1.919(9)
O37 W14 1.959(9)
O38 W4 1.674(9)
O39 W4 1.907(9)
O39 W23 1.914(9)
O40 W2 1.920(8)
O40 W4 1.864(8)
O41 P1 1.539(9)
O41 W4 2.437(9)
O41 W14 2.382(9)
O41 W23 2.493(8)
O42 P1 1.519(9)
O42 W2 2.324(8)
O42 W15 2.360(8)
O43 W14 1.852(9)
O43 W16 1.948(9)
O44 W15 2.070(9)
O44 W22 1.780(9)
O45 W22 1.703(9)
O46 W12 1.909(10)
O46 W22 1.972(10)
O47 W12 1.624(9)
O48 W20 1.701(9)
O49 P1 1.574(9)
O49 W12 2.388(9)
O49 W20 2.415(9)
O49 W22 2.427(9)
O50 W9 1.937(8)
O50 W13 1.898(9)
O51 W21 1.716(9)
O52 W6 1.973(8)
O52 W13 1.844(8)
O53 W12 1.909(10)
O53 W18 1.909(10)
O54 W4 1.916(9)
O54 W20 1.908(9)
O55 W16 2.074(9)
O55 W18 1.829(9)
O56 W18 1.877(9)
O56 W21 1.938(10)
O57 W18 1.737(9)
O58 W12 1.928(9)
O58 W20 1.977(9)
O59 W12 1.917(9)
O59 W23 1.914(9)
O60 W23 1.713(9)
O61 P1 1.522(9)
O61 W16 2.417(9)
O61 W18 2.464(9)
O61 W21 2.452(9)
O62 W2 2.043(9)
O62 W20 1.854(9)
O63 W2 1.806(8)
O63 W8 2.076(8)
O64 W14 1.959(9)
O64 W23 1.828(9)
O65 W15 1.692(9)
O66 W2 1.897(8)
O66 W15 1.926(8)
O67 W1 1.939(8)
O67 W3 1.881(8)
O68 W1 1.714(8)
O69 W5 1.929(8)
O69 W6 1.913(8)
O70 W11 1.934(8)
O70 W19 1.922(8)
O71 W1 1.952(8)
O71 W17 1.901(8)
O72 W9 1.767(9)
O73 P2 1.533(9)
O73 W7 2.443(8)
O73 W11 2.422(8)
O73 W19 2.439(8)
O74 W10 1.935(9)
O74 W11 1.892(9)
O75 P2 1.523(8)
O75 W5 2.343(8)
O75 W6 2.329(7)
O76 W21 1.885(10)
O76 W22 1.887(10)
O77 W9 2.002(8)
O77 W10 1.837(8)
O78 W7 1.720(8)
O79 W20 1.897(9)
O79 W22 1.916(9)
O80 W16 1.677(9)
O3W H3WA 0.8702
O3W H3WB 0.8699
O5W H5WA 0.8701
O5W H5WB 0.8702

loop_
_geom_torsion_atom_site_label_1
_geom_torsion_atom_site_label_2
_geom_torsion_atom_site_label_3
_geom_torsion_atom_site_label_4
_geom_torsion
O81 C2 Re2 C1 -11(5)
O81 C2 Re2 C3 74(5)
O81 C2 Re2 O3 175(5)
O81 C2 Re2 O21 -105(5)
Re1 O29 W8 O1 51(3)
Re1 O29 W8 O2 133.6(15)
Re1 O29 W8 O3 -130.7(15)
Re1 O29 W8 O35 -36.2(16)
Re1 O29 W8 O63 46.5(15)
Re1 O30 W16 O31 53.8(11)
Re1 O30 W16 O43 -151.6(11)
Re1 O30 W16 O55 124.0(12)
Re1 O30 W16 O61 126.4(11)
Re1 O30 W16 O80 -48.2(12)
Re1 O34 W15 O32 4.2(13)
Re1 O34 W15 O42 -81.7(13)
Re1 O34 W15 O44 -50(2)
Re1 O34 W15 O65 106.3(13)
Re1 O34 W15 O66 -152.4(12)
Re2 O3 W8 O1 47.6(15)
Re2 O3 W8 O2 -36.7(16)
Re2 O3 W8 O29 -132.0(15)
Re2 O3 W8 O35 133.0(15)
Re2 O3 W8 O63 62(3)
Re2 O19 W6 O15 -51.1(18)
Re2 O19 W6 O17 109.1(9)
Re2 O19 W6 O52 6.2(10)
Re2 O19 W6 O69 -151.2(9)
Re2 O19 W6 O75 -79.1(9)
Re2 O21 W9 O6 -145.0(10)
Re2 O21 W9 O28 132.7(10)
Re2 O21 W9 O50 59.9(10)
Re2 O21 W9 O72 -43.0(11)
Re2 O21 W9 O77 125.2(11)
W1 O23 P2 O28 178.6(4)
W1 O23 P2 O73 59.2(6)
W1 O23 P2 O75 -61.8(6)
W1 O67 W3 O2 -84.1(5)
W1 O67 W3 O4 174.7(5)
W1 O67 W3 O5 78.2(5)
W1 O67 W3 O6 4.5(11)
W1 O67 W3 O23 3.5(4)
W2 O40 W4 O37 -121.9(13)
W2 O40 W4 O38 136.6(13)
W2 O40 W4 O39 -42.9(18)
W2 O40 W4 O41 -49.1(13)
W2 O40 W4 O54 37.1(13)
W2 O42 P1 O41 53.6(7)
W2 O42 P1 O49 -65.9(7)
W2 O42 P1 O61 173.9(5)
W2 O62 W20 O48 -131.1(10)
W2 O62 W20 O49 54.1(10)
W2 O62 W20 O54 -30.6(10)
W2 O62 W20 O58 47.0(16)
W2 O62 W20 O79 125.4(10)
W3 O6 W9 O21 -33.2(11)
W3 O6 W9 O28 55.5(10)
W3 O6 W9 O50 62.9(14)
W3 O6 W9 O72 -138.5(10)
W3 O6 W9 O77 124.9(11)
W3 O23 P2 O28 -59.0(6)
W3 O23 P2 O73 -178.5(5)
W3 O23 P2 O75 60.6(6)
W4 O41 P1 O42 -62.2(7)
W4 O41 P1 O49 58.1(7)
W4 O41 P1 O61 176.5(5)
W5 O16 W7 O11 51.4(15)
W5 O16 W7 O14 131.4(11)
W5 O16 W7 O24 -23.9(11)
W5 O16 W7 O73 60.1(10)
W5 O16 W7 O78 -126.4(10)
W5 O22 W1 O23 -51.9(11)
W5 O22 W1 O24 33.4(11)
W5 O22 W1 O67 -122.1(11)
W5 O22 W1 O68 134.9(11)
W5 O22 W1 O71 -43.5(17)
W5 O75 P2 O23 52.2(7)
W5 O75 P2 O28 170.8(5)
W5 O75 P2 O73 -68.1(6)
W6 O15 W19 O12 26.2(11)
W6 O15 W19 O13 130.7(11)
W6 O15 W19 O14 -129.6(11)
W6 O15 W19 O70 -51.7(16)
W6 O15 W19 O73 -58.0(11)
W6 O52 W13 O9 34.6(17)
W6 O52 W13 O12 -37.7(11)
W6 O52 W13 O27 -138.1(11)
W6 O52 W13 O28 48.4(11)
W6 O52 W13 O50 119.1(11)
W6 O75 P2 O23 -175.1(5)
W6 O75 P2 O28 -56.5(7)
W6 O75 P2 O73 64.6(7)
W7 O14 W19 O12 -13.3(12)
W7 O14 W19 O13 -177.3(5)
W7 O14 W19 O15 77.8(6)
W7 O14 W19 O70 -77.2(6)
W7 O14 W19 O73 -3.9(5)
W7 O24 W1 O22 -22.8(9)
W7 O24 W1 O23 58.7(9)
W7 O24 W1 O67 62.9(13)
W7 O24 W1 O68 -126.4(9)
W7 O24 W1 O71 133.0(9)
W7 O73 P2 O23 -64.0(6)
W7 O73 P2 O28 178.2(4)
W7 O73 P2 O75 57.6(6)
W8 O1 W5 O16 39.8(18)
W8 O1 W5 O18 -128.0(9)
W8 O1 W5 O22 -24.8(9)
W8 O1 W5 O69 132.8(9)
W8 O1 W5 O75 61.3(9)
W8 O2 W3 O4 14.4(12)
W8 O2 W3 O5 -153.4(10)
W8 O2 W3 O6 117.6(12)
W8 O2 W3 O23 -159.5(12)
W8 O2 W3 O67 -86.2(12)
W8 O35 W14 O36 17.3(13)
W8 O35 W14 O37 -84.1(12)
W8 O35 W14 O41 -157.9(12)
W8 O35 W14 O43 119.4(12)
W8 O35 W14 O64 -146.3(10)
W8 O63 W2 O20 -121.1(9)
W8 O63 W2 O40 -17.4(10)
W8 O63 W2 O42 67.8(9)
W8 O63 W2 O62 46(2)
W8 O63 W2 O66 140.1(9)
W9 O28 P2 O23 60.8(6)
W9 O28 P2 O73 179.2(5)
W9 O28 P2 O75 -59.8(6)
W9 O50 W13 O9 78.9(5)
W9 O50 W13 O12 16.7(12)
W9 O50 W13 O27 178.3(5)
W9 O50 W13 O28 5.7(4)
W9 O50 W13 O52 -75.7(5)
W9 O77 W10 O8 86.5(6)
W9 O77 W10 O9 -68.1(6)
W9 O77 W10 O26 -172.9(5)
W9 O77 W10 O28 3.3(5)
W9 O77 W10 O74 10.0(11)
W10 O8 W17 O5 132.0(10)
W10 O8 W17 O7 -126.9(10)
W10 O8 W17 O23 61.9(10)
W10 O8 W17 O25 -23.5(10)
W10 O8 W17 O71 50.6(15)
W10 O28 P2 O23 -63.5(6)
W10 O28 P2 O73 55.0(6)
W10 O28 P2 O75 175.9(4)
W10 O74 W11 O10 127.5(10)
W10 O74 W11 O11 -50.2(15)
W10 O74 W11 O25 27.8(10)
W10 O74 W11 O70 -129.7(10)
W10 O74 W11 O73 -57.1(10)
W11 O25 W17 O5 -44.0(15)
W11 O25 W17 O7 133.9(9)
W11 O25 W17 O8 30.0(10)
W11 O25 W17 O23 -52.5(9)
W11 O25 W17 O71 -126.3(10)
W11 O73 P2 O23 58.2(7)
W11 O73 P2 O28 -59.6(7)
W11 O73 P2 O75 179.7(5)
W12 O49 P1 O41 59.8(7)
W12 O49 P1 O42 -179.9(5)
W12 O49 P1 O61 -58.6(7)
W13 O9 W10 O8 -17.7(12)
W13 O9 W10 O26 167.6(6)
W13 O9 W10 O28 -4.1(5)
W13 O9 W10 O74 -89.7(6)
W13 O9 W10 O77 64.0(6)
W13 O28 P2 O23 -176.9(4)
W13 O28 P2 O73 -58.5(6)
W13 O28 P2 O75 62.5(6)
W14 O41 P1 O42 60.3(7)
W14 O41 P1 O49 -179.4(5)
W14 O41 P1 O61 -61.0(7)
W14 O64 W23 O33 -84.8(7)
W14 O64 W23 O39 71.2(6)
W14 O64 W23 O41 -1.4(5)
W14 O64 W23 O59 -2.3(13)
W14 O64 W23 O60 171.3(6)
W15 O32 W21 O31 118.7(12)
W15 O32 W21 O51 -138.8(11)
W15 O32 W21 O56 33.1(18)
W15 O32 W21 O61 47.1(11)
W15 O32 W21 O76 -36.5(12)
W15 O42 P1 O41 -175.9(5)
W15 O42 P1 O49 64.6(7)
W15 O42 P1 O61 -55.7(7)
W15 O44 W22 O45 128.8(11)
W15 O44 W22 O46 -54.1(17)
W15 O44 W22 O49 -58.1(11)
W15 O44 W22 O76 26.3(11)
W15 O44 W22 O79 -128.9(11)
W15 O66 W2 O20 -176.0(5)
W15 O66 W2 O40 41.0(12)
W15 O66 W2 O42 10.6(4)
W15 O66 W2 O62 93.6(5)
W15 O66 W2 O63 -71.8(5)
W16 O43 W14 O35 29.6(11)
W16 O43 W14 O36 133.0(11)
W16 O43 W14 O37 -59.1(16)
W16 O43 W14 O41 -57.6(11)
W16 O43 W14 O64 -127.6(11)
W16 O55 W18 O33 89.6(6)
W16 O55 W18 O53 18.5(13)
W16 O55 W18 O56 -65.7(6)
W16 O55 W18 O57 -166.8(6)
W16 O55 W18 O61 5.3(5)
W16 O61 P1 O41 62.4(7)
W16 O61 P1 O42 -58.5(7)
W16 O61 P1 O49 -179.4(5)
W17 O23 P2 O28 63.3(6)
W17 O23 P2 O73 -56.1(6)
W17 O23 P2 O75 -177.1(5)
W18 O33 W23 O39 37.4(18)
W18 O33 W23 O41 50.8(12)
W18 O33 W23 O59 -33.1(12)
W18 O33 W23 O60 -134.0(12)
W18 O33 W23 O64 119.8(12)
W18 O61 P1 O41 -60.8(7)
W18 O61 P1 O42 178.4(5)
W18 O61 P1 O49 57.4(7)
W19 O73 P2 O23 -178.6(4)
W19 O73 P2 O28 63.5(6)
W19 O73 P2 O75 -57.1(6)
W20 O49 P1 O41 -63.5(7)
W20 O49 P1 O42 56.8(7)
W20 O49 P1 O61 178.2(5)
W21 O56 W18 O33 -27.5(14)
W21 O56 W18 O53 -91.8(7)
W21 O56 W18 O55 63.3(7)
W21 O56 W18 O57 165.4(6)
W21 O56 W18 O61 -7.7(5)
W21 O61 P1 O41 -179.5(5)
W21 O61 P1 O42 59.6(7)
W21 O61 P1 O49 -61.3(7)
W21 O76 W22 O44 -23.3(11)
W21 O76 W22 O45 -126.0(11)
W21 O76 W22 O46 132.8(12)
W21 O76 W22 O49 60.6(11)
W21 O76 W22 O79 60.4(17)
W22 O49 P1 O41 -179.1(5)
W22 O49 P1 O42 -58.8(6)
W22 O49 P1 O61 62.6(7)
W22 O76 W21 O31 -60.2(17)
W22 O76 W21 O32 25.0(11)
W22 O76 W21 O51 129.5(11)
W22 O76 W21 O56 -130.8(12)
W22 O76 W21 O61 -58.7(11)
W22 O79 W20 O48 175.7(6)
W22 O79 W20 O49 3.8(5)
W22 O79 W20 O54 13.9(13)
W22 O79 W20 O58 77.4(6)
W22 O79 W20 O62 -80.1(6)
W23 O41 P1 O42 -178.6(5)
W23 O41 P1 O49 -58.2(7)
W23 O41 P1 O61 60.1(7)
